data_7047743
loop_
_publ_author_name
'Lekich, Travis T.'
'Gary, J. Brannon'
'Bellows, Sarina M.'
'Cundari, Thomas R.'
'Guard, Louise M.'
'Heinekey, D. Michael'

_publ_section_title
;
 H<sub>2</sub> addition to (<sup>Me4</sup>PCP)Ir(CO): studies of the
 isomerization mechanism.
;
_journal_issue 45
_journal_name_full 'Dalton transactions (Cambridge, England : 2003)'
_journal_page_first 16119
_journal_page_last 16125
_journal_paper_doi 10.1039/c8dt02861c
_journal_volume 47
_journal_year 2018
_chemical_formula_moiety 'C30 H30 Ir1 P3'
_chemical_formula_sum 'C15 H30 Ir P3'
_chemical_formula_weight 495.5
_space_group_IT_number 14
_space_group_name_Hall '-P 2ybc'
_space_group_name_H-M_alt 'P 1 21/c 1'
_symmetry_cell_setting monoclinic
_symmetry_Int_Tables_number 14
_symmetry_space_group_name_Hall '-P 2ybc'
_symmetry_space_group_name_H-M 'P 1 21/c 1'
_atom_sites_solution_hydrogens mixed
_atom_sites_solution_primary direct
_audit_conform_dict_location ftp://ftp.iucr.org/pub/cif_core.dic
_audit_conform_dict_name cif_core.dic
_audit_conform_dict_version 2.4.3
_audit_creation_date 2018-03-02T14:38:00-00:00
_audit_creation_method 'WinGX routine CIF_UPDATE'
_audit_update_record
;
2018-07-12 deposited with the CCDC.
2018-10-08 downloaded from the CCDC.
;
_cell_angle_alpha 90
_cell_angle_beta 109.749(2)
_cell_angle_gamma 90
_cell_formula_units_Z 8
_cell_length_a 22.1041(10)
_cell_length_b 9.3471(5)
_cell_length_c 18.9388(9)
_cell_measurement_reflns_used 9607
_cell_measurement_temperature 100(2)
_cell_measurement_theta_max 28.33
_cell_measurement_theta_min 2.29
_cell_measurement_wavelength 0.71073
_cell_volume 3682.8(3)
_computing_cell_refinement 'SAINT V8.34A integration software'
_computing_data_collection 'Bruker APEX2 software'
_computing_data_reduction 'SORTAV (Blessing, 1995)'
_computing_molecular_graphics 'ORTEP-3 for Windows (Farrugia, 2012)'
_computing_publication_material 'WinGX publication routines (Farrugia, 2012)'
_computing_structure_refinement 'SHELXL-2014/7 (Sheldrick, 2014)'
_computing_structure_solution 'SHELXS-2013 (Sheldrick, 2008)'
_diffrn_ambient_temperature 100(2)
_diffrn_detector 'APEX-II CCD'
_diffrn_measured_fraction_theta_full 0.999
_diffrn_measured_fraction_theta_max 0.995
_diffrn_measurement_device '\k-geometry diffractometer'
_diffrn_measurement_device_type 'Bruker APEX-II'
_diffrn_measurement_method '\f or \w oscillation scans'
_diffrn_orient_matrix_UB_11 -0.034316
_diffrn_orient_matrix_UB_12 0.071569
_diffrn_orient_matrix_UB_13 -0.029041
_diffrn_orient_matrix_UB_21 0.004671
_diffrn_orient_matrix_UB_22 0.062617
_diffrn_orient_matrix_UB_23 0.037841
_diffrn_orient_matrix_UB_31 0.044136
_diffrn_orient_matrix_UB_32 0.049019
_diffrn_orient_matrix_UB_33 -0.005938
_diffrn_radiation_monochromator graphite
_diffrn_radiation_probe x-ray
_diffrn_radiation_type MoK\a
_diffrn_radiation_wavelength 0.71073
_diffrn_reflns_av_R_equivalents 0.0162
_diffrn_reflns_av_unetI/netI 0.0221
_diffrn_reflns_Laue_measured_fraction_full 0.999
_diffrn_reflns_Laue_measured_fraction_max 0.995
_diffrn_reflns_limit_h_max 29
_diffrn_reflns_limit_h_min -29
_diffrn_reflns_limit_k_max 12
_diffrn_reflns_limit_k_min -12
_diffrn_reflns_limit_l_max 25
_diffrn_reflns_limit_l_min -25
_diffrn_reflns_number 17903
_diffrn_reflns_point_group_measured_fraction_full 0.999
_diffrn_reflns_point_group_measured_fraction_max 0.995
_diffrn_reflns_theta_full 25
_diffrn_reflns_theta_max 28.445
_diffrn_reflns_theta_min 1.958
_diffrn_source 'sealed x-ray tube'
_diffrn_standards_number 0
_exptl_absorpt_coefficient_mu 7.499
_exptl_absorpt_correction_T_max 0.746
_exptl_absorpt_correction_T_min 0.587
_exptl_absorpt_correction_type multi-scan
_exptl_absorpt_process_details
;
SADABS-2012/1 - Bruker AXS area detector scaling and absorption correction
;
_exptl_crystal_colour orange
_exptl_crystal_density_diffrn 1.787
_exptl_crystal_density_method 'not measured'
_exptl_crystal_description plate
_exptl_crystal_F_000 1936
_exptl_crystal_size_max 0.14
_exptl_crystal_size_mid 0.13
_exptl_crystal_size_min 0.06
_refine_diff_density_max 1.949
_refine_diff_density_min -1.337
_refine_diff_density_rms 0.119
_refine_ls_extinction_method none
_refine_ls_goodness_of_fit_ref 1.008
_refine_ls_hydrogen_treatment mixed
_refine_ls_matrix_type full
_refine_ls_number_constraints 0
_refine_ls_number_parameters 369
_refine_ls_number_reflns 9253
_refine_ls_number_restraints 6
_refine_ls_restrained_S_all 1.008
_refine_ls_R_factor_all 0.0254
_refine_ls_R_factor_gt 0.0194
_refine_ls_shift/su_max 0.005
_refine_ls_shift/su_mean 0
_refine_ls_structure_factor_coef Fsqd
_refine_ls_weighting_details 'w=1/[\s^2^(Fo^2^)+(0.0177P)^2^+9.6054P] where P=(Fo^2^+2Fc^2^)/3'
_refine_ls_weighting_scheme calc
_refine_ls_wR_factor_gt 0.0434
_refine_ls_wR_factor_ref 0.0458
_reflns_Friedel_coverage 0
_reflns_number_gt 8163
_reflns_number_total 9253
_reflns_threshold_expression 'I > 2\s(I)'
_cod_data_source_file c8dt02861c2.cif
_cod_data_source_block shelx_CCDC1
_cod_depositor_comments 'Adding full bibliography for 7047742--7047746.cif.'
_cod_original_sg_symbol_H-M 'P 21/c'
_cod_database_code 7047743
_shelx_estimated_absorpt_t_min 0.42
_shelx_estimated_absorpt_t_max 0.662

loop_
_symmetry_equiv_pos_as_xyz
'x, y, z'
'-x, y+1/2, -z+1/2'
'-x, -y, -z'
'x, -y-1/2, z-1/2'

loop_
_atom_site_label
_atom_site_type_symbol
_atom_site_fract_x
_atom_site_fract_y
_atom_site_fract_z
_atom_site_U_iso_or_equiv
_atom_site_adp_type
_atom_site_occupancy
_atom_site_site_symmetry_order
_atom_site_calc_flag
_atom_site_refinement_flags_posn
_atom_site_refinement_flags_adp
C1 C 0.69549(15) -0.0752(3) 0.48604(18) 0.0187(6) Uani 1 1 d . .
H1A H 0.7164 -0.1207 0.5349 0.028 Uiso 1 1 calc R U
H1B H 0.7252 -0.0066 0.4761 0.028 Uiso 1 1 calc R U
H1C H 0.6837 -0.1485 0.4467 0.028 Uiso 1 1 calc R U
C2 C 0.58392(15) 0.0586(3) 0.38796(16) 0.0175(6) Uani 1 1 d . .
H2A H 0.5804 -0.029 0.3583 0.026 Uiso 1 1 calc R U
H2B H 0.6092 0.1297 0.372 0.026 Uiso 1 1 calc R U
H2C H 0.5409 0.0968 0.3802 0.026 Uiso 1 1 calc R U
C3 C 0.57341(15) -0.1242(3) 0.50333(17) 0.0154(6) Uani 1 1 d . .
H3A H 0.5277 -0.1061 0.4739 0.018 Uiso 1 1 calc R U
H3B H 0.5859 -0.2173 0.4876 0.018 Uiso 1 1 calc R U
C4 C 0.58271(14) -0.1271(3) 0.58596(16) 0.0139(6) Uani 1 1 d . .
C5 C 0.56668(15) -0.2489(3) 0.61948(17) 0.0167(6) Uani 1 1 d . .
H5 H 0.5515 -0.3324 0.5903 0.02 Uiso 1 1 calc R U
C6 C 0.57291(15) -0.2479(3) 0.69484(18) 0.0189(6) Uani 1 1 d . .
H6 H 0.5617 -0.3301 0.7172 0.023 Uiso 1 1 calc R U
C7 C 0.59563(15) -0.1264(3) 0.73707(17) 0.0174(6) Uani 1 1 d . .
H7 H 0.5999 -0.1258 0.7887 0.021 Uiso 1 1 calc R U
C8 C 0.61237(14) -0.0049(3) 0.70530(17) 0.0146(6) Uani 1 1 d . .
C9 C 0.60613(13) -0.0020(3) 0.62807(16) 0.0128(6) Uani 1 1 d . .
C10 C 0.64080(15) 0.1248(3) 0.75129(16) 0.0162(6) Uani 1 1 d . .
H10A H 0.6874 0.111 0.7775 0.019 Uiso 1 1 calc R U
H10B H 0.62 0.1419 0.7893 0.019 Uiso 1 1 calc R U
C11 C 0.68092(16) 0.4124(4) 0.74359(17) 0.0201(7) Uani 1 1 d . .
H11A H 0.6742 0.421 0.792 0.03 Uiso 1 1 calc R U
H11B H 0.672 0.5045 0.7174 0.03 Uiso 1 1 calc R U
H11C H 0.7256 0.3847 0.7519 0.03 Uiso 1 1 calc R U
C12 C 0.54747(15) 0.3404(4) 0.68138(17) 0.0184(6) Uani 1 1 d . .
H12A H 0.5155 0.2656 0.6596 0.028 Uiso 1 1 calc R U
H12B H 0.5366 0.4261 0.6497 0.028 Uiso 1 1 calc R U
H12C H 0.5476 0.3639 0.7319 0.028 Uiso 1 1 calc R U
C13 C 0.69863(16) 0.5280(3) 0.57719(18) 0.0193(6) Uani 1 1 d . .
H13A H 0.7361 0.5006 0.6202 0.029 Uiso 1 1 calc R U
H13B H 0.6666 0.5736 0.5951 0.029 Uiso 1 1 calc R U
H13C H 0.7119 0.5954 0.5455 0.029 Uiso 1 1 calc R U
C14 C 0.60020(16) 0.4531(4) 0.44538(18) 0.0211(7) Uani 1 1 d . .
H14A H 0.5684 0.4964 0.4645 0.032 Uiso 1 1 calc R U
H14B H 0.5793 0.3805 0.4077 0.032 Uiso 1 1 calc R U
H14C H 0.6188 0.5273 0.4224 0.032 Uiso 1 1 calc R U
C15 C 0.72483(16) 0.3323(4) 0.47972(19) 0.0213(7) Uani 1 1 d . .
H15A H 0.7346 0.4204 0.4577 0.032 Uiso 1 1 calc R U
H15B H 0.7086 0.26 0.4404 0.032 Uiso 1 1 calc R U
H15C H 0.764 0.2967 0.518 0.032 Uiso 1 1 calc R U
C16 C 0.76044(16) -0.1833(4) 0.71328(18) 0.0221(7) Uani 1 1 d . .
H16A H 0.7788 -0.2054 0.6741 0.033 Uiso 1 1 calc R U
H16B H 0.7338 -0.0971 0.6993 0.033 Uiso 1 1 calc R U
H16C H 0.734 -0.2638 0.7188 0.033 Uiso 1 1 calc R U
C17 C 0.87710(17) -0.3060(3) 0.80701(19) 0.0227(7) Uani 1 1 d . .
H17A H 0.8509 -0.3927 0.7922 0.034 Uiso 1 1 calc R U
H17B H 0.9068 -0.3167 0.8585 0.034 Uiso 1 1 calc R U
H17C H 0.9016 -0.2913 0.7731 0.034 Uiso 1 1 calc R U
C18 C 0.78802(15) -0.1933(3) 0.87279(18) 0.0192(6) Uani 1 1 d . .
H18A H 0.7452 -0.1475 0.8595 0.023 Uiso 1 1 calc R U
H18B H 0.7827 -0.2979 0.8764 0.023 Uiso 1 1 calc R U
C19 C 0.83256(15) -0.1350(3) 0.94650(17) 0.0164(6) Uani 1 1 d . .
C20 C 0.83461(15) -0.1918(3) 1.01470(18) 0.0189(6) Uani 1 1 d . .
H20 H 0.8092 -0.2731 1.0158 0.023 Uiso 1 1 calc R U
C21 C 0.87340(16) -0.1313(4) 1.08162(18) 0.0209(7) Uani 1 1 d . .
H21 H 0.874 -0.1698 1.1283 0.025 Uiso 1 1 calc R U
C22 C 0.91122(15) -0.0144(4) 1.07969(18) 0.0191(6) Uani 1 1 d . .
H22 H 0.938 0.0274 1.1253 0.023 Uiso 1 1 calc R U
C23 C 0.91029(14) 0.0424(3) 1.01126(17) 0.0149(6) Uani 1 1 d . .
C24 C 0.87108(14) -0.0167(3) 0.94264(17) 0.0143(6) Uani 1 1 d . .
C25 C 0.95300(15) 0.1671(3) 1.00817(17) 0.0185(6) Uani 1 1 d . .
H25A H 0.9972 0.1334 1.0158 0.022 Uiso 1 1 calc R U
H25B H 0.9547 0.2377 1.0477 0.022 Uiso 1 1 calc R U
C26 C 0.98240(16) 0.3606(4) 0.90704(19) 0.0220(7) Uani 1 1 d . .
H26A H 0.9958 0.4282 0.949 0.033 Uiso 1 1 calc R U
H26B H 0.967 0.4136 0.8597 0.033 Uiso 1 1 calc R U
H26C H 1.019 0.3007 0.9079 0.033 Uiso 1 1 calc R U
C27 C 0.86136(16) 0.3782(3) 0.92861(19) 0.0209(7) Uani 1 1 d . .
H27A H 0.831 0.3299 0.9481 0.031 Uiso 1 1 calc R U
H27B H 0.8378 0.4234 0.8804 0.031 Uiso 1 1 calc R U
H27C H 0.8849 0.4515 0.9644 0.031 Uiso 1 1 calc R U
C28 C 0.96662(16) 0.1737(4) 0.73247(19) 0.0254(7) Uani 1 1 d . .
H28A H 0.9657 0.2109 0.6837 0.038 Uiso 1 1 calc R U
H28B H 0.9905 0.0834 0.7429 0.038 Uiso 1 1 calc R U
H28C H 0.9877 0.2434 0.7718 0.038 Uiso 1 1 calc R U
C29 C 0.84544(18) 0.3124(4) 0.6965(2) 0.0260(7) Uani 1 1 d . .
H29A H 0.8546 0.3406 0.6513 0.039 Uiso 1 1 calc R U
H29B H 0.8618 0.3858 0.7353 0.039 Uiso 1 1 calc R U
H29C H 0.7989 0.3024 0.6845 0.039 Uiso 1 1 calc R U
C30 C 0.85450(18) 0.0365(4) 0.64533(18) 0.0274(8) Uani 1 1 d . .
H30A H 0.8078 0.0259 0.631 0.041 Uiso 1 1 calc R U
H30B H 0.8747 -0.0582 0.6542 0.041 Uiso 1 1 calc R U
H30C H 0.8649 0.0844 0.6049 0.041 Uiso 1 1 calc R U
P1 P 0.62343(4) 0.01797(8) 0.48694(4) 0.01201(14) Uani 1 1 d . .
P2 P 0.62695(4) 0.27652(8) 0.68679(4) 0.01232(14) Uani 1 1 d . .
P3 P 0.66386(4) 0.36942(8) 0.52285(4) 0.01358(15) Uani 1 1 d . .
P4 P 0.82501(4) -0.15272(8) 0.80177(4) 0.01471(15) Uani 1 1 d . .
P5 P 0.91800(4) 0.24780(8) 0.91538(4) 0.01456(15) Uani 1 1 d . .
P6 P 0.88437(4) 0.14294(9) 0.73066(4) 0.01538(16) Uani 1 1 d . .
Ir1 Ir 0.63293(2) 0.17925(2) 0.57940(2) 0.01018(3) Uani 1 1 d D .
H1J H 0.5626(10) 0.217(3) 0.5372(16) 0.012 Uiso 1 1 d D U
H1I H 0.7035(11) 0.140(3) 0.6225(16) 0.012 Uiso 1 1 d D U
Ir2 Ir 0.87394(2) 0.06026(2) 0.83960(2) 0.01212(3) Uani 1 1 d D .
H2I H 0.9427(11) -0.004(3) 0.8604(18) 0.015 Uiso 1 1 d D U
H2J H 0.8035(11) 0.118(4) 0.8149(18) 0.015 Uiso 1 1 d D U

loop_
_atom_site_aniso_label
_atom_site_aniso_U_11
_atom_site_aniso_U_22
_atom_site_aniso_U_33
_atom_site_aniso_U_23
_atom_site_aniso_U_13
_atom_site_aniso_U_12
C1 0.0172(15) 0.0196(16) 0.0207(15) -0.0024(13) 0.0083(13) 0.0037(13)
C2 0.0189(15) 0.0203(16) 0.0132(14) 0.0002(12) 0.0053(12) 0.0018(13)
C3 0.0174(15) 0.0127(14) 0.0166(15) -0.0048(12) 0.0066(12) -0.0022(12)
C4 0.0117(14) 0.0144(14) 0.0161(14) -0.0004(11) 0.0052(11) 0.0010(11)
C5 0.0165(15) 0.0141(15) 0.0208(15) -0.0012(12) 0.0079(12) 0.0003(12)
C6 0.0199(16) 0.0148(15) 0.0240(16) 0.0047(12) 0.0102(13) 0.0015(12)
C7 0.0204(16) 0.0190(15) 0.0130(14) 0.0029(12) 0.0059(12) 0.0025(13)
C8 0.0137(14) 0.0155(14) 0.0153(14) 0.0020(12) 0.0059(12) 0.0016(12)
C9 0.0099(13) 0.0145(14) 0.0147(14) 0.0022(11) 0.0049(11) 0.0004(11)
C10 0.0212(16) 0.0155(15) 0.0118(14) 0.0016(11) 0.0054(12) 0.0003(12)
C11 0.0222(16) 0.0230(16) 0.0161(15) -0.0062(13) 0.0077(13) -0.0061(13)
C12 0.0181(15) 0.0227(16) 0.0146(14) -0.0026(12) 0.0059(12) 0.0020(13)
C13 0.0208(16) 0.0162(15) 0.0224(16) 0.0006(12) 0.0092(13) -0.0031(13)
C14 0.0231(17) 0.0193(16) 0.0187(15) 0.0052(13) 0.0041(13) 0.0024(13)
C15 0.0239(17) 0.0201(16) 0.0251(17) -0.0006(13) 0.0150(14) -0.0006(13)
C16 0.0198(16) 0.0235(17) 0.0197(16) -0.0052(13) 0.0023(13) -0.0049(14)
C17 0.0290(18) 0.0153(16) 0.0263(17) -0.0013(13) 0.0127(15) 0.0021(14)
C18 0.0176(15) 0.0184(16) 0.0240(16) -0.0004(13) 0.0100(13) -0.0037(13)
C19 0.0148(15) 0.0165(15) 0.0203(15) -0.0014(12) 0.0088(12) 0.0017(12)
C20 0.0165(15) 0.0193(16) 0.0234(16) 0.0037(13) 0.0099(13) -0.0032(12)
C21 0.0223(17) 0.0256(17) 0.0169(15) 0.0046(13) 0.0093(13) 0.0034(14)
C22 0.0197(16) 0.0212(16) 0.0168(15) 0.0008(13) 0.0065(13) 0.0057(13)
C23 0.0139(14) 0.0140(14) 0.0171(14) 0.0005(11) 0.0055(12) 0.0025(11)
C24 0.0125(14) 0.0140(14) 0.0174(14) 0.0004(11) 0.0065(12) 0.0038(11)
C25 0.0188(16) 0.0189(16) 0.0158(15) -0.0024(12) 0.0033(12) -0.0011(13)
C26 0.0219(17) 0.0214(16) 0.0252(17) -0.0048(13) 0.0114(14) -0.0062(13)
C27 0.0242(17) 0.0162(15) 0.0248(17) -0.0011(13) 0.0115(14) 0.0028(13)
C28 0.0237(17) 0.034(2) 0.0209(17) 0.0043(15) 0.0114(14) -0.0003(15)
C29 0.0308(19) 0.0196(17) 0.0289(18) 0.0062(14) 0.0117(15) 0.0035(15)
C30 0.035(2) 0.0303(19) 0.0166(16) -0.0025(14) 0.0084(15) -0.0045(16)
P1 0.0129(4) 0.0133(4) 0.0108(3) -0.0007(3) 0.0052(3) 0.0010(3)
P2 0.0135(4) 0.0133(4) 0.0109(3) -0.0022(3) 0.0050(3) -0.0010(3)
P3 0.0149(4) 0.0137(4) 0.0131(4) 0.0013(3) 0.0060(3) 0.0004(3)
P4 0.0149(4) 0.0133(4) 0.0157(4) -0.0017(3) 0.0050(3) -0.0013(3)
P5 0.0160(4) 0.0127(4) 0.0155(4) -0.0015(3) 0.0060(3) -0.0016(3)
P6 0.0167(4) 0.0154(4) 0.0143(4) 0.0010(3) 0.0057(3) -0.0001(3)
Ir1 0.01069(5) 0.01102(5) 0.00922(5) -0.00044(4) 0.00387(4) -0.00001(4)
Ir2 0.01207(6) 0.01196(6) 0.01211(6) -0.00033(4) 0.00380(4) -0.00076(4)

loop_
_atom_type_symbol
_atom_type_description
_atom_type_scat_dispersion_real
_atom_type_scat_dispersion_imag
_atom_type_scat_source
C C 0.0033 0.0016 'International Tables Vol C Tables 4.2.6.8 and 6.1.1.4'
H H 0 0 'International Tables Vol C Tables 4.2.6.8 and 6.1.1.4'
P P 0.1023 0.0942 'International Tables Vol C Tables 4.2.6.8 and 6.1.1.4'
Ir Ir -1.4442 7.9887 'International Tables Vol C Tables 4.2.6.8 and 6.1.1.4'

loop_
_geom_angle_atom_site_label_1
_geom_angle_atom_site_label_2
_geom_angle_atom_site_label_3
_geom_angle
P1 C1 H1A 109.5
P1 C1 H1B 109.5
H1A C1 H1B 109.5
P1 C1 H1C 109.5
H1A C1 H1C 109.5
H1B C1 H1C 109.5
P1 C2 H2A 109.5
P1 C2 H2B 109.5
H2A C2 H2B 109.5
P1 C2 H2C 109.5
H2A C2 H2C 109.5
H2B C2 H2C 109.5
C4 C3 P1 108.2(2)
C4 C3 H3A 110.1
P1 C3 H3A 110.1
C4 C3 H3B 110.1
P1 C3 H3B 110.1
H3A C3 H3B 108.4
C5 C4 C9 121.1(3)
C5 C4 C3 121.1(3)
C9 C4 C3 117.8(3)
C6 C5 C4 120.5(3)
C6 C5 H5 119.8
C4 C5 H5 119.8
C7 C6 C5 119.4(3)
C7 C6 H6 120.3
C5 C6 H6 120.3
C6 C7 C8 121.2(3)
C6 C7 H7 119.4
C8 C7 H7 119.4
C7 C8 C9 120.8(3)
C7 C8 C10 121.9(3)
C9 C8 C10 117.2(3)
C4 C9 C8 117.1(3)
C4 C9 Ir1 121.5(2)
C8 C9 Ir1 121.4(2)
C8 C10 P2 107.2(2)
C8 C10 H10A 110.3
P2 C10 H10A 110.3
C8 C10 H10B 110.3
P2 C10 H10B 110.3
H10A C10 H10B 108.5
P2 C11 H11A 109.5
P2 C11 H11B 109.5
H11A C11 H11B 109.5
P2 C11 H11C 109.5
H11A C11 H11C 109.5
H11B C11 H11C 109.5
P2 C12 H12A 109.5
P2 C12 H12B 109.5
H12A C12 H12B 109.5
P2 C12 H12C 109.5
H12A C12 H12C 109.5
H12B C12 H12C 109.5
P3 C13 H13A 109.5
P3 C13 H13B 109.5
H13A C13 H13B 109.5
P3 C13 H13C 109.5
H13A C13 H13C 109.5
H13B C13 H13C 109.5
P3 C14 H14A 109.5
P3 C14 H14B 109.5
H14A C14 H14B 109.5
P3 C14 H14C 109.5
H14A C14 H14C 109.5
H14B C14 H14C 109.5
P3 C15 H15A 109.5
P3 C15 H15B 109.5
H15A C15 H15B 109.5
P3 C15 H15C 109.5
H15A C15 H15C 109.5
H15B C15 H15C 109.5
P4 C16 H16A 109.5
P4 C16 H16B 109.5
H16A C16 H16B 109.5
P4 C16 H16C 109.5
H16A C16 H16C 109.5
H16B C16 H16C 109.5
P4 C17 H17A 109.5
P4 C17 H17B 109.5
H17A C17 H17B 109.5
P4 C17 H17C 109.5
H17A C17 H17C 109.5
H17B C17 H17C 109.5
C19 C18 P4 106.9(2)
C19 C18 H18A 110.3
P4 C18 H18A 110.3
C19 C18 H18B 110.3
P4 C18 H18B 110.3
H18A C18 H18B 108.6
C20 C19 C24 121.2(3)
C20 C19 C18 122.0(3)
C24 C19 C18 116.7(3)
C19 C20 C21 120.8(3)
C19 C20 H20 119.6
C21 C20 H20 119.6
C22 C21 C20 119.3(3)
C22 C21 H21 120.3
C20 C21 H21 120.3
C21 C22 C23 120.4(3)
C21 C22 H22 119.8
C23 C22 H22 119.8
C22 C23 C24 121.3(3)
C22 C23 C25 121.1(3)
C24 C23 C25 117.6(3)
C23 C24 C19 116.9(3)
C23 C24 Ir2 121.3(2)
C19 C24 Ir2 121.6(2)
C23 C25 P5 106.8(2)
C23 C25 H25A 110.4
P5 C25 H25A 110.4
C23 C25 H25B 110.4
P5 C25 H25B 110.4
H25A C25 H25B 108.6
P5 C26 H26A 109.5
P5 C26 H26B 109.5
H26A C26 H26B 109.5
P5 C26 H26C 109.5
H26A C26 H26C 109.5
H26B C26 H26C 109.5
P5 C27 H27A 109.5
P5 C27 H27B 109.5
H27A C27 H27B 109.5
P5 C27 H27C 109.5
H27A C27 H27C 109.5
H27B C27 H27C 109.5
P6 C28 H28A 109.5
P6 C28 H28B 109.5
H28A C28 H28B 109.5
P6 C28 H28C 109.5
H28A C28 H28C 109.5
H28B C28 H28C 109.5
P6 C29 H29A 109.5
P6 C29 H29B 109.5
H29A C29 H29B 109.5
P6 C29 H29C 109.5
H29A C29 H29C 109.5
H29B C29 H29C 109.5
P6 C30 H30A 109.5
P6 C30 H30B 109.5
H30A C30 H30B 109.5
P6 C30 H30C 109.5
H30A C30 H30C 109.5
H30B C30 H30C 109.5
C2 P1 C1 101.94(14)
C2 P1 C3 102.70(14)
C1 P1 C3 103.66(15)
C2 P1 Ir1 122.96(11)
C1 P1 Ir1 118.20(11)
C3 P1 Ir1 104.87(10)
C11 P2 C12 103.33(15)
C11 P2 C10 102.58(15)
C12 P2 C10 103.41(15)
C11 P2 Ir1 125.61(11)
C12 P2 Ir1 115.26(10)
C10 P2 Ir1 103.90(10)
C13 P3 C15 99.95(15)
C13 P3 C14 99.69(15)
C15 P3 C14 101.88(16)
C13 P3 Ir1 120.16(11)
C15 P3 Ir1 116.23(11)
C14 P3 Ir1 115.82(11)
C16 P4 C17 102.21(16)
C16 P4 C18 103.75(15)
C17 P4 C18 103.17(15)
C16 P4 Ir2 124.88(12)
C17 P4 Ir2 116.71(12)
C18 P4 Ir2 103.50(11)
C26 P5 C27 102.58(16)
C26 P5 C25 103.49(15)
C27 P5 C25 103.36(15)
C26 P5 Ir2 125.05(11)
C27 P5 Ir2 115.84(11)
C25 P5 Ir2 103.97(11)
C29 P6 C30 100.06(17)
C29 P6 C28 102.58(17)
C30 P6 C28 99.36(17)
C29 P6 Ir2 115.88(12)
C30 P6 Ir2 119.95(12)
C28 P6 Ir2 116.03(11)
C9 Ir1 P1 80.61(8)
C9 Ir1 P2 79.63(8)
P1 Ir1 P2 160.01(3)
C9 Ir1 P3 177.24(8)
P1 Ir1 P3 96.84(3)
P2 Ir1 P3 102.97(3)
C9 Ir1 H1J 91.7(12)
P1 Ir1 H1J 86.5(12)
P2 Ir1 H1J 91.0(12)
P3 Ir1 H1J 89.2(12)
C9 Ir1 H1I 87.7(12)
P1 Ir1 H1I 93.6(12)
P2 Ir1 H1I 88.6(12)
P3 Ir1 H1I 91.4(12)
H1J Ir1 H1I 179.3(17)
C24 Ir2 P4 80.30(9)
C24 Ir2 P5 79.52(9)
P4 Ir2 P5 159.70(3)
C24 Ir2 P6 176.17(8)
P4 Ir2 P6 101.23(3)
P5 Ir2 P6 99.05(3)
C24 Ir2 H2I 88.1(12)
P4 Ir2 H2I 93.6(13)
P5 Ir2 H2I 87.9(12)
P6 Ir2 H2I 88.3(12)
C24 Ir2 H2J 93.3(12)
P4 Ir2 H2J 83.7(13)
P5 Ir2 H2J 95.2(12)
P6 Ir2 H2J 90.4(12)
H2I Ir2 H2J 176.7(17)

loop_
_geom_bond_atom_site_label_1
_geom_bond_atom_site_label_2
_geom_bond_distance
C1 P1 1.821(3)
C1 H1A 0.98
C1 H1B 0.98
C1 H1C 0.98
C2 P1 1.820(3)
C2 H2A 0.98
C2 H2B 0.98
C2 H2C 0.98
C3 C4 1.508(4)
C3 P1 1.821(3)
C3 H3A 0.99
C3 H3B 0.99
C4 C5 1.406(4)
C4 C9 1.411(4)
C5 C6 1.387(4)
C5 H5 0.95
C6 C7 1.382(5)
C6 H6 0.95
C7 C8 1.393(4)
C7 H7 0.95
C8 C9 1.422(4)
C8 C10 1.501(4)
C9 Ir1 2.107(3)
C10 P2 1.829(3)
C10 H10A 0.99
C10 H10B 0.99
C11 P2 1.824(3)
C11 H11A 0.98
C11 H11B 0.98
C11 H11C 0.98
C12 P2 1.825(3)
C12 H12A 0.98
C12 H12B 0.98
C12 H12C 0.98
C13 P3 1.820(3)
C13 H13A 0.98
C13 H13B 0.98
C13 H13C 0.98
C14 P3 1.830(3)
C14 H14A 0.98
C14 H14B 0.98
C14 H14C 0.98
C15 P3 1.830(3)
C15 H15A 0.98
C15 H15B 0.98
C15 H15C 0.98
C16 P4 1.820(3)
C16 H16A 0.98
C16 H16B 0.98
C16 H16C 0.98
C17 P4 1.820(3)
C17 H17A 0.98
C17 H17B 0.98
C17 H17C 0.98
C18 C19 1.512(4)
C18 P4 1.834(3)
C18 H18A 0.99
C18 H18B 0.99
C19 C20 1.383(4)
C19 C24 1.412(4)
C20 C21 1.388(5)
C20 H20 0.95
C21 C22 1.384(5)
C21 H21 0.95
C22 C23 1.394(4)
C22 H22 0.95
C23 C24 1.409(4)
C23 C25 1.513(4)
C24 Ir2 2.101(3)
C25 P5 1.827(3)
C25 H25A 0.99
C25 H25B 0.99
C26 P5 1.821(3)
C26 H26A 0.98
C26 H26B 0.98
C26 H26C 0.98
C27 P5 1.824(3)
C27 H27A 0.98
C27 H27B 0.98
C27 H27C 0.98
C28 P6 1.830(3)
C28 H28A 0.98
C28 H28B 0.98
C28 H28C 0.98
C29 P6 1.814(3)
C29 H29A 0.98
C29 H29B 0.98
C29 H29C 0.98
C30 P6 1.821(3)
C30 H30A 0.98
C30 H30B 0.98
C30 H30C 0.98
P1 Ir1 2.2660(7)
P2 Ir1 2.2722(7)
P3 Ir1 2.2954(8)
P4 Ir2 2.2633(8)
P5 Ir2 2.2664(8)
P6 Ir2 2.2866(8)
Ir1 H1J 1.53(2)
Ir1 H1I 1.54(2)
Ir2 H2I 1.56(2)
Ir2 H2J 1.57(2)
